data_2243125
loop_
_publ_author_name
'Ara, Irene'
'Basdouri, Zeineb'
'Falvello, Larry R.'
'Graia, Mohsen'
'Guerra, Pablo'
'Tom\'as, Milagros'

_publ_section_title
;
 Tetra-<i>n</i>-butylammonium orotate monohydrate: knowledge-based
 comparison of the results of accurate and lower-resolution analyses and a
 non-routine disorder refinement
;
_journal_coeditor_code HB7858
_journal_issue 11
_journal_name_full 'Acta Crystallographica Section E'
_journal_page_first 1632
_journal_page_last 1637
_journal_paper_doi 10.1107/S2056989019013380
_journal_volume 75
_journal_year 2019
_chemical_formula_iupac 'C16 H36 N +, C5 H3 N2 O4 -, H2 O'
_chemical_formula_moiety 'C16 H36 N +, C5 H3 N2 O4 -, H2 O'
_chemical_formula_sum 'C21 H41 N3 O5'
_chemical_formula_weight 415.57
_chemical_name_common
;
Tetra-<i>n</i>-butylammonium orotate monohydrate
;
_chemical_name_systematic
;
Tetra-<i>n</i>-butylammonium
2,6-dioxo-1,2,3,6-tetrahydropyrimidine-4-carboxylate monohydrate
;
_space_group_crystal_system monoclinic
_space_group_IT_number 14
_space_group_name_Hall '-P 2ybc'
_space_group_name_H-M_alt 'P 1 21/c 1'
_symmetry_space_group_name_Hall '-P 2ybc'
_symmetry_space_group_name_H-M 'P 1 21/c 1'
_atom_sites_solution_hydrogens mixed
_atom_sites_solution_primary iterative
_atom_sites_solution_secondary difmap
_audit_creation_method SHELXL-2018/1
_cell_angle_alpha 90
_cell_angle_beta 97.347(5)
_cell_angle_gamma 90
_cell_formula_units_Z 4
_cell_length_a 10.0905(5)
_cell_length_b 14.8664(8)
_cell_length_c 16.1261(9)
_cell_measurement_reflns_used 17418
_cell_measurement_temperature 100(2)
_cell_measurement_theta_max 30.1520
_cell_measurement_theta_min 1.9880
_cell_volume 2399.2(2)
_computing_cell_refinement
;
CrysAlisPro (Rigaku OD, 2018)
;
_computing_data_collection
;
APEX2 (Bruker, 2005)
;
_computing_data_reduction
;
CrysAlisPro (Rigaku OD, 2018)
;
_computing_molecular_graphics
;
DIAMOND (Brandenburg, 2007) and
Mercury (Macrae <i>et al.</i>,  2006)
;
_computing_publication_material
;
<i>SHELXL2018/1</i> (Sheldrick, 2015b), WinGX (Farrugia, 2012),
<i>CrystalExplorer</i> (Spackman & Jayatilaka, 2009)
;
_computing_structure_refinement
;
<i>SHELXL2018/1</i> (Sheldrick, 2015b)
;
_computing_structure_solution
;
<i>SHELXT2014/5</i> (Sheldrick, 2015a)
;
_diffrn_ambient_temperature 100(2)
_diffrn_detector_area_resol_mean 7.9
_diffrn_measured_fraction_theta_full 1.000
_diffrn_measured_fraction_theta_max 0.926
_diffrn_measurement_device_type 'Bruker APEXII CCD'
_diffrn_measurement_method '\f and \w scans'
_diffrn_radiation_type MoK\a
_diffrn_radiation_wavelength 0.71073
_diffrn_reflns_av_R_equivalents 0.0248
_diffrn_reflns_av_unetI/netI 0.0199
_diffrn_reflns_limit_h_max 13
_diffrn_reflns_limit_h_min -14
_diffrn_reflns_limit_k_max 20
_diffrn_reflns_limit_k_min -19
_diffrn_reflns_limit_l_max 22
_diffrn_reflns_limit_l_min -19
_diffrn_reflns_number 26211
_diffrn_reflns_theta_full 25.242
_diffrn_reflns_theta_max 30.143
_diffrn_reflns_theta_min 1.870
_diffrn_source 'fine-focus sealed X-ray tube'
_exptl_absorpt_coefficient_mu 0.081
_exptl_absorpt_correction_T_max 1.00000
_exptl_absorpt_correction_T_min 0.63175
_exptl_absorpt_correction_type multi-scan
_exptl_absorpt_process_details
;
(CrysAlisPro; Rigaku OD, 2018)
;
_exptl_crystal_colour colourless
_exptl_crystal_density_diffrn 1.150
_exptl_crystal_description irregular
_exptl_crystal_F_000 912
_exptl_crystal_size_max 0.310
_exptl_crystal_size_mid 0.180
_exptl_crystal_size_min 0.160
_refine_diff_density_max 0.370
_refine_diff_density_min -0.364
_refine_ls_extinction_method none
_refine_ls_goodness_of_fit_ref 1.028
_refine_ls_hydrogen_treatment mixed
_refine_ls_matrix_type full
_refine_ls_number_parameters 297
_refine_ls_number_reflns 6560
_refine_ls_number_restraints 1
_refine_ls_restrained_S_all 1.037
_refine_ls_R_factor_all 0.0601
_refine_ls_R_factor_gt 0.0458
_refine_ls_shift/su_max 0.000
_refine_ls_shift/su_mean 0.000
_refine_ls_structure_factor_coef Fsqd
_refine_ls_weighting_details 'w=1/[\s^2^(Fo^2^)+(0.0533P)^2^+0.9257P] where P=(Fo^2^+2Fc^2^)/3'
_refine_ls_weighting_scheme calc
_refine_ls_wR_factor_gt 0.1103
_refine_ls_wR_factor_ref 0.1178
_reflns_number_gt 5274
_reflns_number_total 6560
_reflns_threshold_expression 'I > 2\s(I)'
_cod_data_source_file hb7858sup1.cif
_cod_data_source_block 100K
_cod_database_code 2243125
_shelx_space_group_comment
;
The symmetry employed for this shelxl refinement is uniquely defined
by the following loop, which should always be used as a source of
symmetry information in preference to the above space-group names.
They are only intended as comments.
;
_shelx_estimated_absorpt_t_min 0.975
_shelx_estimated_absorpt_t_max 0.987

loop_
_space_group_symop_operation_xyz
'x, y, z'
'-x, y+1/2, -z+1/2'
'-x, -y, -z'
'x, -y-1/2, z-1/2'

loop_
_atom_site_type_symbol
_atom_site_label
_atom_site_fract_x
_atom_site_fract_y
_atom_site_fract_z
_atom_site_U_iso_or_equiv
_atom_site_adp_type
_atom_site_calc_flag
_atom_site_occupancy
_atom_site_disorder_assembly
_atom_site_disorder_group
N N1 0.66470(9) 0.57393(6) 0.44839(5) 0.01392(17) Uani d 1 . .
H H1 0.6305(15) 0.5427(10) 0.4853(9) 0.027(4) Uiso d 1 . .
C C2 0.80132(10) 0.58337(7) 0.46003(6) 0.0153(2) Uani d 1 . .
O O2 0.87264(8) 0.55019(6) 0.51914(5) 0.02277(18) Uani d 1 . .
N N3 0.85324(9) 0.63250(7) 0.39951(6) 0.01872(19) Uani d 1 . .
H H3 0.9431(17) 0.6356(11) 0.4049(10) 0.033(4) Uiso d 1 . .
C C4 0.78097(12) 0.67160(9) 0.32996(8) 0.0257(3) Uani d 1 . .
O O4 0.83964(9) 0.70891(9) 0.27739(7) 0.0466(3) Uani d 1 . .
C C5 0.63733(11) 0.66355(9) 0.32642(8) 0.0234(2) Uani d 1 . .
H H5 0.5824(16) 0.6918(11) 0.2842(10) 0.032(4) Uiso d 1 . .
C C6 0.58455(10) 0.61536(7) 0.38472(6) 0.01468(19) Uani d 1 . .
C C7 0.43431(10) 0.60106(7) 0.38434(6) 0.0162(2) Uani d 1 . .
O O7 0.35897(8) 0.65773(6) 0.34528(6) 0.02556(19) Uani d 1 . .
O O8 0.40227(8) 0.53413(6) 0.42361(5) 0.02183(18) Uani d 1 . .
N N10 0.16527(9) 0.64890(6) 0.71583(6) 0.01999(19) Uani d 1 . .
C C11 0.23130(12) 0.65152(8) 0.80568(7) 0.0252(2) Uani d 1 . .
H H11A 0.162731 0.666953 0.842093 0.030 Uiso calc 1 . .
H H11B 0.298703 0.700260 0.811208 0.030 Uiso calc 1 . .
C C12 0.29905(18) 0.56466(11) 0.83718(10) 0.0440(4) Uani d 1 . .
H H12A 0.361837 0.544834 0.798430 0.053 Uiso calc 1 . .
H H12B 0.231249 0.516936 0.839666 0.053 Uiso calc 1 . .
C C13 0.3754(2) 0.58039(15) 0.92478(12) 0.0700(7) Uani d 1 . .
H H13A 0.420281 0.523517 0.943974 0.084 Uiso calc 0.698(4) A 1
H H13B 0.446069 0.625580 0.919995 0.084 Uiso calc 0.698(4) A 1
H H13C 0.312396 0.612618 0.956597 0.084 Uiso calc 0.302(4) A 2
H H13D 0.388045 0.520048 0.950543 0.084 Uiso calc 0.302(4) A 2
C C14A 0.2987(3) 0.60960(18) 0.98669(13) 0.0476(7) Uani d 0.698(4) A 1
H H14A 0.224674 0.567621 0.989942 0.071 Uiso calc 0.698(4) A 1
H H14B 0.263000 0.669712 0.972396 0.071 Uiso calc 0.698(4) A 1
H H14C 0.355099 0.611802 1.040852 0.071 Uiso calc 0.698(4) A 1
C C14B 0.4798(5) 0.6179(4) 0.9408(3) 0.0421(15) Uani d 0.302(4) A 2
H H14D 0.471116 0.680281 0.921200 0.063 Uiso calc 0.302(4) A 2
H H14E 0.547700 0.587096 0.912845 0.063 Uiso calc 0.302(4) A 2
H H14F 0.506507 0.617144 1.001350 0.063 Uiso calc 0.302(4) A 2
C C15 0.26768(12) 0.62951(9) 0.65638(8) 0.0259(3) Uani d 1 . .
H H15A 0.297867 0.566407 0.664641 0.031 Uiso calc 1 . .
H H15B 0.222976 0.634978 0.598272 0.031 Uiso calc 1 . .
C C16 0.39030(12) 0.69031(10) 0.66631(9) 0.0332(3) Uani d 1 . .
H H16A 0.361841 0.753793 0.669715 0.040 Uiso calc 1 . .
H H16B 0.447696 0.675243 0.718934 0.040 Uiso calc 1 . .
C C17 0.46970(14) 0.67900(10) 0.59284(9) 0.0347(3) Uani d 1 . .
H H17A 0.492567 0.614683 0.587486 0.042 Uiso calc 1 . .
H H17B 0.413228 0.697239 0.540801 0.042 Uiso calc 1 . .
C C18 0.59751(16) 0.73424(14) 0.60233(11) 0.0524(5) Uani d 1 . .
H H18A 0.656351 0.713928 0.651862 0.079 Uiso calc 1 . .
H H18B 0.575709 0.797908 0.608666 0.079 Uiso calc 1 . .
H H18C 0.642885 0.726506 0.552580 0.079 Uiso calc 1 . .
C C19 0.10337(11) 0.74153(7) 0.69748(7) 0.0201(2) Uani d 1 . .
H H19A 0.043909 0.754953 0.740200 0.024 Uiso calc 1 . .
H H19B 0.175833 0.786861 0.703483 0.024 Uiso calc 1 . .
C C20 0.02375(13) 0.75215(9) 0.61164(8) 0.0276(3) Uani d 1 . .
H H20A -0.056570 0.713362 0.607492 0.033 Uiso calc 1 . .
H H20B 0.078800 0.732696 0.568292 0.033 Uiso calc 1 . .
C C21 -0.01832(18) 0.84942(10) 0.59638(9) 0.0409(4) Uani d 1 . .
H H21A 0.062117 0.888186 0.603271 0.049 Uiso calc 1 . .
H H21B -0.075909 0.867821 0.638714 0.049 Uiso calc 1 . .
C C22 -0.0936(2) 0.86374(12) 0.50956(11) 0.0526(5) Uani d 1 . .
H H22A -0.175693 0.827766 0.503399 0.079 Uiso calc 1 . .
H H22B -0.037301 0.845143 0.467404 0.079 Uiso calc 1 . .
H H22C -0.116462 0.927527 0.501895 0.079 Uiso calc 1 . .
C C23 0.05896(12) 0.57558(8) 0.70357(7) 0.0238(2) Uani d 1 . .
H H23A 0.015447 0.577728 0.644991 0.029 Uiso calc 1 . .
H H23B 0.103353 0.516338 0.712323 0.029 Uiso calc 1 . .
C C24 -0.04814(14) 0.58272(9) 0.76131(8) 0.0301(3) Uani d 1 . .
H H24A -0.083940 0.644790 0.759398 0.036 Uiso calc 1 . .
H H24B -0.008146 0.570105 0.819443 0.036 Uiso calc 1 . .
C C25 -0.16213(16) 0.51665(11) 0.73614(8) 0.0388(4) Uani d 1 . .
H H25A -0.200163 0.528091 0.677417 0.047 Uiso calc 1 . .
H H25B -0.126628 0.454496 0.739651 0.047 Uiso calc 1 . .
C C26 -0.27213(18) 0.52528(14) 0.79220(10) 0.0524(5) Uani d 1 . .
H H26A -0.309482 0.586185 0.787442 0.079 Uiso calc 1 . .
H H26B -0.234829 0.513751 0.850363 0.079 Uiso calc 1 . .
H H26C -0.342804 0.481451 0.774853 0.079 Uiso calc 1 . .
O O1W 0.13336(8) 0.63464(7) 0.43187(6) 0.02528(19) Uani d 1 . .
H H1WA 0.193(2) 0.6418(13) 0.4002(12) 0.048(5) Uiso d 1 . .
H H1WB 0.144(2) 0.5788(15) 0.4471(13) 0.054(6) Uiso d 1 . .

loop_
_atom_site_aniso_label
_atom_site_aniso_U_11
_atom_site_aniso_U_22
_atom_site_aniso_U_33
_atom_site_aniso_U_12
_atom_site_aniso_U_13
_atom_site_aniso_U_23
N1 0.0109(4) 0.0163(4) 0.0148(4) -0.0007(3) 0.0026(3) 0.0026(3)
C2 0.0119(4) 0.0161(5) 0.0181(5) -0.0002(4) 0.0026(4) -0.0011(4)
O2 0.0132(4) 0.0317(4) 0.0226(4) -0.0008(3) -0.0007(3) 0.0078(3)
N3 0.0109(4) 0.0228(5) 0.0230(5) -0.0005(3) 0.0039(3) 0.0052(4)
C4 0.0167(5) 0.0318(6) 0.0292(6) -0.0005(5) 0.0052(4) 0.0130(5)
O4 0.0195(4) 0.0752(8) 0.0465(6) -0.0017(5) 0.0091(4) 0.0391(6)
C5 0.0143(5) 0.0304(6) 0.0252(5) 0.0010(4) 0.0014(4) 0.0120(5)
C6 0.0118(4) 0.0152(4) 0.0170(5) 0.0001(4) 0.0020(4) 0.0000(4)
C7 0.0121(4) 0.0204(5) 0.0158(5) -0.0010(4) 0.0012(4) 0.0018(4)
O7 0.0139(4) 0.0272(4) 0.0350(5) 0.0016(3) 0.0009(3) 0.0129(4)
O8 0.0145(4) 0.0270(4) 0.0232(4) -0.0043(3) -0.0004(3) 0.0102(3)
N10 0.0175(4) 0.0187(4) 0.0225(5) 0.0035(4) -0.0024(3) -0.0062(4)
C11 0.0240(6) 0.0257(6) 0.0235(6) 0.0031(5) -0.0058(4) -0.0094(5)
C12 0.0537(9) 0.0381(8) 0.0336(7) 0.0191(7) -0.0205(7) -0.0099(6)
C13 0.0857(15) 0.0685(13) 0.0436(10) 0.0356(12) -0.0387(10) -0.0153(9)
C14A 0.0655(16) 0.0519(14) 0.0238(10) -0.0146(12) -0.0007(10) 0.0023(9)
C14B 0.030(2) 0.042(3) 0.047(3) -0.014(2) -0.022(2) 0.000(2)
C15 0.0186(5) 0.0293(6) 0.0287(6) 0.0079(5) -0.0013(4) -0.0149(5)
C16 0.0189(5) 0.0451(8) 0.0359(7) 0.0006(5) 0.0048(5) -0.0230(6)
C17 0.0265(6) 0.0421(8) 0.0358(7) 0.0029(6) 0.0054(5) -0.0189(6)
C18 0.0301(7) 0.0788(13) 0.0516(9) -0.0103(8) 0.0173(7) -0.0362(9)
C19 0.0175(5) 0.0173(5) 0.0264(5) 0.0034(4) 0.0055(4) -0.0032(4)
C20 0.0311(6) 0.0244(6) 0.0270(6) 0.0065(5) 0.0017(5) 0.0020(5)
C21 0.0595(10) 0.0311(7) 0.0326(7) 0.0181(7) 0.0072(7) 0.0056(6)
C22 0.0720(12) 0.0442(9) 0.0404(9) 0.0195(9) 0.0023(8) 0.0180(7)
C23 0.0269(6) 0.0190(5) 0.0231(5) -0.0018(4) -0.0062(4) -0.0029(4)
C24 0.0316(7) 0.0304(6) 0.0269(6) -0.0105(5) -0.0009(5) -0.0013(5)
C25 0.0432(8) 0.0486(9) 0.0223(6) -0.0243(7) -0.0044(5) 0.0026(6)
C26 0.0499(9) 0.0774(13) 0.0296(7) -0.0363(9) 0.0038(7) -0.0009(8)
O1W 0.0137(4) 0.0286(5) 0.0344(5) 0.0012(3) 0.0063(3) 0.0043(4)

loop_
_atom_type_symbol
_atom_type_description
_atom_type_scat_dispersion_real
_atom_type_scat_dispersion_imag
_atom_type_scat_source
C C 0.0033 0.0016 'International Tables Vol C Tables 4.2.6.8 and 6.1.1.4'
H H 0.0000 0.0000 'International Tables Vol C Tables 4.2.6.8 and 6.1.1.4'
N N 0.0061 0.0033 'International Tables Vol C Tables 4.2.6.8 and 6.1.1.4'
O O 0.0106 0.0060 'International Tables Vol C Tables 4.2.6.8 and 6.1.1.4'

loop_
_geom_angle_atom_site_label_1
_geom_angle_atom_site_label_2
_geom_angle_atom_site_label_3
_geom_angle
C6 N1 C2 122.84(9)
C6 N1 H1 120.7(10)
C2 N1 H1 116.4(10)
O2 C2 N1 123.05(9)
O2 C2 N3 121.87(9)
N1 C2 N3 115.07(9)
C2 N3 C4 126.07(9)
C2 N3 H3 115.3(10)
C4 N3 H3 118.5(10)
O4 C4 N3 119.91(11)
O4 C4 C5 125.39(11)
N3 C4 C5 114.69(10)
C6 C5 C4 120.02(10)
C6 C5 H5 120.3(10)
C4 C5 H5 119.7(10)
C5 C6 N1 121.00(10)
C5 C6 C7 123.50(10)
N1 C6 C7 115.49(9)
O8 C7 O7 127.93(10)
O8 C7 C6 115.52(9)
O7 C7 C6 116.54(9)
C11 N10 C15 110.83(9)
C11 N10 C23 110.99(9)
C15 N10 C23 107.80(9)
C11 N10 C19 106.33(8)
C15 N10 C19 110.03(9)
C23 N10 C19 110.88(9)
N10 C11 C12 114.97(10)
N10 C11 H11A 108.5
C12 C11 H11A 108.5
N10 C11 H11B 108.5
C12 C11 H11B 108.5
H11A C11 H11B 107.5
C11 C12 C13 109.23(13)
C11 C12 H12A 109.8
C13 C12 H12A 109.8
C11 C12 H12B 109.8
C13 C12 H12B 109.8
H12A C12 H12B 108.3
C14B C13 C12 126.5(4)
C14A C13 C12 116.25(19)
C14A C13 H13A 108.2
C12 C13 H13A 108.2
C14A C13 H13B 108.2
C12 C13 H13B 108.2
H13A C13 H13B 107.4
C14B C13 H13C 105.7
C12 C13 H13C 105.7
C14B C13 H13D 105.7
C12 C13 H13D 105.7
H13C C13 H13D 106.1
C13 C14A H14A 109.5
C13 C14A H14B 109.5
H14A C14A H14B 109.5
C13 C14A H14C 109.5
H14A C14A H14C 109.5
H14B C14A H14C 109.5
C13 C14B H14D 109.5
C13 C14B H14E 109.5
H14D C14B H14E 109.5
C13 C14B H14F 109.5
H14D C14B H14F 109.5
H14E C14B H14F 109.5
C16 C15 N10 115.36(9)
C16 C15 H15A 108.4
N10 C15 H15A 108.4
C16 C15 H15B 108.4
N10 C15 H15B 108.4
H15A C15 H15B 107.5
C17 C16 C15 110.72(11)
C17 C16 H16A 109.5
C15 C16 H16A 109.5
C17 C16 H16B 109.5
C15 C16 H16B 109.5
H16A C16 H16B 108.1
C18 C17 C16 112.72(11)
C18 C17 H17A 109.0
C16 C17 H17A 109.0
C18 C17 H17B 109.0
C16 C17 H17B 109.0
H17A C17 H17B 107.8
C17 C18 H18A 109.5
C17 C18 H18B 109.5
H18A C18 H18B 109.5
C17 C18 H18C 109.5
H18A C18 H18C 109.5
H18B C18 H18C 109.5
C20 C19 N10 115.27(9)
C20 C19 H19A 108.5
N10 C19 H19A 108.5
C20 C19 H19B 108.5
N10 C19 H19B 108.5
H19A C19 H19B 107.5
C19 C20 C21 110.58(11)
C19 C20 H20A 109.5
C21 C20 H20A 109.5
C19 C20 H20B 109.5
C21 C20 H20B 109.5
H20A C20 H20B 108.1
C20 C21 C22 112.28(13)
C20 C21 H21A 109.1
C22 C21 H21A 109.1
C20 C21 H21B 109.1
C22 C21 H21B 109.1
H21A C21 H21B 107.9
C21 C22 H22A 109.5
C21 C22 H22B 109.5
H22A C22 H22B 109.5
C21 C22 H22C 109.5
H22A C22 H22C 109.5
H22B C22 H22C 109.5
C24 C23 N10 114.52(10)
C24 C23 H23A 108.6
N10 C23 H23A 108.6
C24 C23 H23B 108.6
N10 C23 H23B 108.6
H23A C23 H23B 107.6
C23 C24 C25 111.29(11)
C23 C24 H24A 109.4
C25 C24 H24A 109.4
C23 C24 H24B 109.4
C25 C24 H24B 109.4
H24A C24 H24B 108.0
C26 C25 C24 111.66(13)
C26 C25 H25A 109.3
C24 C25 H25A 109.3
C26 C25 H25B 109.3
C24 C25 H25B 109.3
H25A C25 H25B 107.9
C25 C26 H26A 109.5
C25 C26 H26B 109.5
H26A C26 H26B 109.5
C25 C26 H26C 109.5
H26A C26 H26C 109.5
H26B C26 H26C 109.5
H1WA O1W H1WB 102.7(18)

loop_
_geom_bond_atom_site_label_1
_geom_bond_atom_site_label_2
_geom_bond_distance
N1 C6 1.3693(13)
N1 C2 1.3745(13)
N1 H1 0.860(16)
C2 O2 1.2226(13)
C2 N3 1.3751(14)
N3 C4 1.3851(15)
N3 H3 0.901(17)
C4 O4 1.2268(14)
C4 C5 1.4482(16)
C5 C6 1.3449(15)
C5 H5 0.922(16)
C6 C7 1.5301(14)
C7 O8 1.2441(13)
C7 O7 1.2498(13)
N10 C11 1.5160(15)
N10 C15 1.5243(15)
N10 C23 1.5243(15)
N10 C19 1.5254(14)
C11 C12 1.5177(19)
C11 H11A 0.9900
C11 H11B 0.9900
C12 C13 1.538(2)
C12 H12A 0.9900
C12 H12B 0.9900
C13 C14B 1.191(5)
C13 C14A 1.408(3)
C13 H13A 0.9900
C13 H13B 0.9900
C13 H13C 0.9900
C13 H13D 0.9900
C14A H14A 0.9800
C14A H14B 0.9800
C14A H14C 0.9800
C14B H14D 0.9800
C14B H14E 0.9800
C14B H14F 0.9800
C15 C16 1.5242(18)
C15 H15A 0.9900
C15 H15B 0.9900
C16 C17 1.5220(18)
C16 H16A 0.9900
C16 H16B 0.9900
C17 C18 1.520(2)
C17 H17A 0.9900
C17 H17B 0.9900
C18 H18A 0.9800
C18 H18B 0.9800
C18 H18C 0.9800
C19 C20 1.5173(17)
C19 H19A 0.9900
C19 H19B 0.9900
C20 C21 1.5182(18)
C20 H20A 0.9900
C20 H20B 0.9900
C21 C22 1.520(2)
C21 H21A 0.9900
C21 H21B 0.9900
C22 H22A 0.9800
C22 H22B 0.9800
C22 H22C 0.9800
C23 C24 1.5177(19)
C23 H23A 0.9900
C23 H23B 0.9900
C24 C25 1.5274(18)
C24 H24A 0.9900
C24 H24B 0.9900
C25 C26 1.524(2)
C25 H25A 0.9900
C25 H25B 0.9900
C26 H26A 0.9800
C26 H26B 0.9800
C26 H26C 0.9800
O1W H1WA 0.85(2)
O1W H1WB 0.87(2)

loop_
_geom_hbond_atom_site_label_D
_geom_hbond_atom_site_label_H
_geom_hbond_atom_site_label_A
_geom_hbond_site_symmetry_A
_geom_hbond_distance_DH
_geom_hbond_distance_HA
_geom_hbond_distance_DA
_geom_hbond_angle_DHA
_geom_hbond_publ_flag
N1 H1 O8 3_666 0.860(16) 1.924(16) 2.7668(12) 166.4(14) yes
N3 H3 O1W 1_655 0.901(17) 1.913(17) 2.8081(12) 171.8(15) yes
C11 H11B O7 4_576 0.99 2.25 3.1462(15) 150.6 yes
C19 H19A O4 4_476 0.99 2.28 3.1878(14) 151.4 yes
C23 H23A O2 1_455 0.99 2.37 3.3305(14) 163.5 yes
C24 H24A O4 4_476 0.99 2.34 3.3197(19) 171.1 yes
O1W H1WA O7 . 0.85(2) 2.00(2) 2.8396(12) 169.2(18) yes
O1W H1WA O8 . 0.85(2) 2.64(2) 3.1155(12) 117.3(15) yes
O1W H1WB O2 3_666 0.87(2) 2.01(2) 2.8618(13) 168.3(19) yes

loop_
_geom_torsion_atom_site_label_1
_geom_torsion_atom_site_label_2
_geom_torsion_atom_site_label_3
_geom_torsion_atom_site_label_4
_geom_torsion
C6 N1 C2 O2 176.23(10)
C6 N1 C2 N3 -4.41(15)
O2 C2 N3 C4 179.14(12)
N1 C2 N3 C4 -0.22(16)
C2 N3 C4 O4 -175.20(13)
C2 N3 C4 C5 4.54(18)
O4 C4 C5 C6 175.13(14)
N3 C4 C5 C6 -4.60(19)
C4 C5 C6 N1 0.54(18)
C4 C5 C6 C7 -178.16(11)
C2 N1 C6 C5 4.30(16)
C2 N1 C6 C7 -176.90(9)
C5 C6 C7 O8 157.63(11)
N1 C6 C7 O8 -21.14(14)
C5 C6 C7 O7 -22.68(16)
N1 C6 C7 O7 158.55(10)
C15 N10 C11 C12 -60.83(15)
C23 N10 C11 C12 58.93(15)
C19 N10 C11 C12 179.62(12)
N10 C11 C12 C13 173.31(15)
C11 C12 C13 C14B -76.8(4)
C11 C12 C13 C14A 59.0(3)
C11 N10 C15 C16 -52.03(14)
C23 N10 C15 C16 -173.69(11)
C19 N10 C15 C16 65.28(13)
N10 C15 C16 C17 -167.64(11)
C15 C16 C17 C18 -176.63(14)
C11 N10 C19 C20 -176.33(10)
C15 N10 C19 C20 63.60(12)
C23 N10 C19 C20 -55.57(13)
N10 C19 C20 C21 -173.01(11)
C19 C20 C21 C22 177.68(13)
C11 N10 C23 C24 55.88(13)
C15 N10 C23 C24 177.43(10)
C19 N10 C23 C24 -62.08(13)
N10 C23 C24 C25 170.92(11)
C23 C24 C25 C26 -178.31(13)

_cod_database_fobs_code 2243125
